data_7214566
loop_
_publ_author_name
'Jana, Arpita'
'Weyherm\"uller, Thomas'
'Mohanta, Sasankasekhar'

_publ_section_title
;
 Metal complex analogues of crown ethers as the preorganized motif to
 stabilize aquated proton in solid state
;
_journal_issue 20
_journal_name_full CrystEngComm
_journal_page_first 4099
_journal_paper_doi 10.1039/c3ce27075k
_journal_volume 15
_journal_year 2013
_chemical_formula_sum 'C48 H49 Cl Cu2 N4 O14'
_chemical_formula_weight 1068.44
_chemical_name_systematic
;
?
;
_space_group_IT_number 2
_symmetry_cell_setting triclinic
_symmetry_space_group_name_Hall '-P 1'
_symmetry_space_group_name_H-M 'P -1'
_atom_sites_solution_hydrogens geom
_atom_sites_solution_primary direct
_atom_sites_solution_secondary difmap
_audit_creation_method SHELXL-97
_cell_angle_alpha 67.376(5)
_cell_angle_beta 89.533(5)
_cell_angle_gamma 81.192(5)
_cell_formula_units_Z 2
_cell_length_a 10.4873(15)
_cell_length_b 13.908(2)
_cell_length_c 17.158(3)
_cell_measurement_temperature 296(2)
_cell_volume 2279.3(6)
_computing_cell_refinement 'Bruker SAINT'
_computing_data_collection 'Bruker APEX2'
_computing_data_reduction 'Bruker SAINT'
_computing_molecular_graphics 'Bruker SHELXTL'
_computing_publication_material 'Bruker SHELXTL'
_computing_structure_refinement 'SHELXL-97 (Sheldrick, 2008)'
_computing_structure_solution 'SHELXS-97 (Sheldrick, 2008)'
_diffrn_ambient_temperature 296(2)
_diffrn_measured_fraction_theta_full 0.984
_diffrn_measured_fraction_theta_max 0.984
_diffrn_measurement_device_type 'Bruker APEX-II CCD'
_diffrn_measurement_method '\f and \w scans'
_diffrn_radiation_monochromator graphite
_diffrn_radiation_source 'fine-focus sealed tube'
_diffrn_radiation_type MoK\a
_diffrn_radiation_wavelength 0.71073
_diffrn_reflns_av_R_equivalents 0.0536
_diffrn_reflns_av_sigmaI/netI 0.0605
_diffrn_reflns_limit_h_max 12
_diffrn_reflns_limit_h_min -12
_diffrn_reflns_limit_k_max 17
_diffrn_reflns_limit_k_min -16
_diffrn_reflns_limit_l_max 21
_diffrn_reflns_limit_l_min -21
_diffrn_reflns_number 28452
_diffrn_reflns_theta_full 26.00
_diffrn_reflns_theta_max 26.00
_diffrn_reflns_theta_min 1.29
_exptl_absorpt_coefficient_mu 1.067
_exptl_absorpt_correction_T_max 0.8564
_exptl_absorpt_correction_T_min 0.7992
_exptl_absorpt_correction_type multi-scan
_exptl_absorpt_process_details 'SADABS (Sheldrick, 2008)'
_exptl_crystal_colour Brown
_exptl_crystal_density_diffrn 1.557
_exptl_crystal_density_method 'not measured'
_exptl_crystal_description Rectangular
_exptl_crystal_F_000 1104
_exptl_crystal_size_max 0.22
_exptl_crystal_size_mid 0.21
_exptl_crystal_size_min 0.15
_refine_diff_density_max 0.353
_refine_diff_density_min -0.330
_refine_diff_density_rms 0.064
_refine_ls_extinction_method none
_refine_ls_goodness_of_fit_ref 1.009
_refine_ls_hydrogen_treatment mixed
_refine_ls_matrix_type full
_refine_ls_number_parameters 641
_refine_ls_number_reflns 8810
_refine_ls_number_restraints 5
_refine_ls_restrained_S_all 1.009
_refine_ls_R_factor_all 0.0849
_refine_ls_R_factor_gt 0.0444
_refine_ls_shift/su_max 0.001
_refine_ls_shift/su_mean 0.000
_refine_ls_structure_factor_coef Fsqd
_refine_ls_weighting_details 'calc w=1/[\s^2^(Fo^2^)+(0.0442P)^2^+0.6415P] where P=(Fo^2^+2Fc^2^)/3'
_refine_ls_weighting_scheme calc
_refine_ls_wR_factor_gt 0.0911
_refine_ls_wR_factor_ref 0.1098
_reflns_number_gt 5719
_reflns_number_total 8810
_reflns_threshold_expression >2sigma(I)
_cod_data_source_file c3ce27075k.txt
_cod_data_source_block 1
_cod_depositor_comments
;
The following automatic conversions were performed:

'_symmetry_cell_setting' value 'Triclinic' changed to 'triclinic'
according to
/usr/data/users/saulius/automatic-downloads/retrospective/RSC/lib/dictionaries/cif_core.dic
dictionary named 'cif_core.dic' version 2.4.2 from
2011-04-26.

'_exptl_absorpt_correction_type' value 'Multi-scan'
changed to 'multi-scan' according to
/usr/data/users/saulius/automatic-downloads/retrospective/RSC/lib/dictionaries/cif_core.dic
dictionary named 'cif_core.dic' version 2.4.2 from 2011-04-26.

Automatic conversion script
Id: cif_fix_values 2281 2013-09-26 08:29:07Z andrius 
;
_cod_original_cell_volume 2279.2(6)
_cod_original_sg_symbol_H-M P-1
_cod_database_code 7214566

loop_
_symmetry_equiv_pos_as_xyz
'x, y, z'
'-x, -y, -z'

loop_
_atom_site_label
_atom_site_type_symbol
_atom_site_fract_x
_atom_site_fract_y
_atom_site_fract_z
_atom_site_U_iso_or_equiv
_atom_site_adp_type
_atom_site_occupancy
_atom_site_symmetry_multiplicity
_atom_site_calc_flag
_atom_site_refinement_flags
Cu2 Cu 0.52717(4) 0.39794(3) 0.10885(3) 0.03789(13) Uani 1 1 d .
Cu1 Cu 0.85613(4) 0.19455(3) 0.41212(3) 0.03986(13) Uani 1 1 d .
N1 N 1.0061(3) 0.2038(2) 0.47364(17) 0.0430(7) Uani 1 1 d .
N2 N 0.7648(3) 0.2939(2) 0.45623(16) 0.0392(7) Uani 1 1 d .
N3 N 0.5044(3) 0.4896(2) 0.17071(16) 0.0383(7) Uani 1 1 d .
N4 N 0.3470(3) 0.4556(2) 0.07116(17) 0.0409(7) Uani 1 1 d .
O1 O 0.9526(2) 0.09661(18) 0.37147(14) 0.0464(6) Uani 1 1 d .
O2 O 0.7044(2) 0.18919(17) 0.35305(14) 0.0414(6) Uani 1 1 d .
O3 O 1.0367(2) -0.03936(19) 0.30694(16) 0.0537(7) Uani 1 1 d .
O4 O 0.5244(2) 0.1504(2) 0.27094(16) 0.0533(7) Uani 1 1 d .
O5 O 0.7075(2) 0.35736(18) 0.13658(14) 0.0443(6) Uani 1 1 d .
O6 O 0.5390(2) 0.30230(18) 0.05325(14) 0.0461(6) Uani 1 1 d .
O8 O 0.6055(3) 0.1631(2) -0.01211(16) 0.0589(7) Uani 1 1 d .
O7 O 0.9529(2) 0.2891(2) 0.14999(16) 0.0554(7) Uani 1 1 d .
C1 C 1.0741(3) 0.0520(3) 0.3918(2) 0.0411(8) Uani 1 1 d .
C6 C 1.1578(3) 0.0733(3) 0.4448(2) 0.0442(9) Uani 1 1 d .
C7 C 1.1201(4) 0.1474(3) 0.4823(2) 0.0473(9) Uani 1 1 d .
H7 H 1.1824 0.1566 0.5159 0.057 Uiso 1 1 calc R
C8 C 0.9777(4) 0.2771(3) 0.5131(2) 0.0453(9) Uani 1 1 d .
C14 C 0.6432(3) 0.3310(3) 0.4440(2) 0.0439(9) Uani 1 1 d .
H14 H 0.6114 0.3781 0.4688 0.053 Uiso 1 1 calc R
C15 C 0.5524(3) 0.3063(3) 0.3954(2) 0.0407(8) Uani 1 1 d .
C20 C 0.5854(3) 0.2375(3) 0.3531(2) 0.0390(8) Uani 1 1 d .
C19 C 0.4852(3) 0.2198(3) 0.3082(2) 0.0420(9) Uani 1 1 d .
C18 C 0.3602(4) 0.2690(3) 0.3053(2) 0.0545(10) Uani 1 1 d .
H18 H 0.2959 0.2564 0.2752 0.065 Uiso 1 1 calc R
C13 C 0.8480(3) 0.3243(3) 0.5053(2) 0.0431(9) Uani 1 1 d .
C12 C 0.8089(4) 0.3945(3) 0.5432(2) 0.0585(11) Uani 1 1 d .
H12 H 0.7229 0.4261 0.5377 0.070 Uiso 1 1 calc R
C9 C 1.0664(4) 0.3029(3) 0.5589(2) 0.0580(11) Uani 1 1 d .
H9 H 1.1530 0.2725 0.5643 0.070 Uiso 1 1 calc R
C26 C 0.9121(3) 0.3504(3) 0.1947(2) 0.0431(9) Uani 1 1 d .
C25 C 0.7762(3) 0.3867(3) 0.1847(2) 0.0374(8) Uani 1 1 d .
C27 C 0.9895(4) 0.3777(3) 0.2433(2) 0.0541(10) Uani 1 1 d .
H27 H 1.0778 0.3528 0.2490 0.065 Uiso 1 1 calc R
C30 C 0.7256(3) 0.4528(3) 0.2266(2) 0.0373(8) Uani 1 1 d .
C29 C 0.8098(4) 0.4790(3) 0.2769(2) 0.0469(9) Uani 1 1 d .
H29 H 0.7763 0.5219 0.3050 0.056 Uiso 1 1 calc R
C31 C 0.5937(3) 0.5013(3) 0.2169(2) 0.0430(9) Uani 1 1 d .
H31 H 0.5694 0.5449 0.2460 0.052 Uiso 1 1 calc R
C32 C 0.3760(3) 0.5467(3) 0.1603(2) 0.0417(8) Uani 1 1 d .
C37 C 0.2928(3) 0.5298(3) 0.1052(2) 0.0430(9) Uani 1 1 d .
C33 C 0.3322(4) 0.6147(3) 0.1993(2) 0.0556(10) Uani 1 1 d .
H33 H 0.3876 0.6256 0.2360 0.067 Uiso 1 1 calc R
C38 C 0.2799(3) 0.4292(3) 0.0209(2) 0.0437(9) Uani 1 1 d .
H38 H 0.1951 0.4638 0.0062 0.052 Uiso 1 1 calc R
C39 C 0.3241(3) 0.3529(3) -0.0131(2) 0.0429(9) Uani 1 1 d .
C44 C 0.4503(3) 0.2930(3) 0.0047(2) 0.0409(8) Uani 1 1 d .
C43 C 0.4823(4) 0.2192(3) -0.0340(2) 0.0480(9) Uani 1 1 d .
C40 C 0.2365(4) 0.3376(3) -0.0684(2) 0.0519(10) Uani 1 1 d .
H40 H 0.1533 0.3762 -0.0796 0.062 Uiso 1 1 calc R
C41 C 0.2721(4) 0.2679(3) -0.1050(2) 0.0603(11) Uani 1 1 d .
H41 H 0.2137 0.2599 -0.1417 0.072 Uiso 1 1 calc R
C17 C 0.3281(4) 0.3377(3) 0.3468(3) 0.0589(11) Uani 1 1 d .
H17 H 0.2433 0.3708 0.3440 0.071 Uiso 1 1 calc R
C16 C 0.4223(4) 0.3555(3) 0.3912(2) 0.0536(10) Uani 1 1 d .
H16 H 0.4011 0.4007 0.4192 0.064 Uiso 1 1 calc R
C45 C 1.0831(3) 0.2373(3) 0.1643(2) 0.0510(10) Uani 1 1 d .
H45A H 1.1019 0.1947 0.2241 0.061 Uiso 1 1 calc R
H45B H 1.1412 0.2888 0.1463 0.061 Uiso 1 1 calc R
C46 C 1.1009(4) 0.1685(3) 0.1143(3) 0.0625(11) Uani 1 1 d .
H46A H 1.0469 0.1150 0.1351 0.094 Uiso 1 1 calc R
H46B H 1.1897 0.1357 0.1202 0.094 Uiso 1 1 calc R
H46C H 1.0774 0.2108 0.0558 0.094 Uiso 1 1 calc R
C23 C 0.4284(4) 0.1219(3) 0.2288(2) 0.0542(10) Uani 1 1 d .
H23A H 0.3926 0.1819 0.1783 0.065 Uiso 1 1 calc R
H23B H 0.3587 0.1000 0.2658 0.065 Uiso 1 1 calc R
C10 C 1.0269(4) 0.3725(3) 0.5959(3) 0.0683(13) Uani 1 1 d .
H10 H 1.0868 0.3900 0.6259 0.082 Uiso 1 1 calc R
C42 C 0.3957(4) 0.2078(3) -0.0883(2) 0.0574(11) Uani 1 1 d .
H42 H 0.4193 0.1601 -0.1138 0.069 Uiso 1 1 calc R
C2 C 1.1243(4) -0.0237(3) 0.3574(2) 0.0457(9) Uani 1 1 d .
C3 C 1.2504(4) -0.0749(3) 0.3758(2) 0.0508(10) Uani 1 1 d .
H3 H 1.2817 -0.1239 0.3528 0.061 Uiso 1 1 calc R
C4 C 1.3313(4) -0.0528(3) 0.4291(2) 0.0561(10) Uani 1 1 d .
H4 H 1.4161 -0.0879 0.4417 0.067 Uiso 1 1 calc R
C5 C 1.2880(4) 0.0186(3) 0.4625(2) 0.0542(10) Uani 1 1 d .
H5 H 1.3435 0.0325 0.4975 0.065 Uiso 1 1 calc R
C24 C 0.4909(4) 0.0332(4) 0.2056(3) 0.0726(13) Uani 1 1 d .
H24A H 0.5544 0.0574 0.1651 0.109 Uiso 1 1 calc R
H24B H 0.4265 0.0090 0.1815 0.109 Uiso 1 1 calc R
H24C H 0.5319 -0.0237 0.2553 0.109 Uiso 1 1 calc R
C11 C 0.8976(4) 0.4176(3) 0.5890(3) 0.0700(13) Uani 1 1 d .
H11 H 0.8711 0.4637 0.6156 0.084 Uiso 1 1 calc R
C36 C 0.1685(4) 0.5858(3) 0.0881(3) 0.0686(13) Uani 1 1 d .
H36 H 0.1133 0.5776 0.0498 0.082 Uiso 1 1 calc R
C35 C 0.1255(4) 0.6537(4) 0.1275(3) 0.0768(14) Uani 1 1 d .
H35 H 0.0417 0.6909 0.1159 0.092 Uiso 1 1 calc R
C34 C 0.2072(4) 0.6661(3) 0.1839(3) 0.0671(12) Uani 1 1 d .
H34 H 0.1772 0.7098 0.2120 0.081 Uiso 1 1 calc R
C47 C 0.6522(4) 0.0941(3) -0.0534(3) 0.0658(12) Uani 1 1 d .
H47A H 0.6506 0.1334 -0.1140 0.079 Uiso 1 1 calc R
H47B H 0.5982 0.0400 -0.0424 0.079 Uiso 1 1 calc R
C48 C 0.7877(5) 0.0447(4) -0.0192(3) 0.0909(16) Uani 1 1 d .
H48A H 0.8389 0.0991 -0.0272 0.136 Uiso 1 1 calc R
H48B H 0.8239 0.0013 -0.0485 0.136 Uiso 1 1 calc R
H48C H 0.7874 0.0021 0.0401 0.136 Uiso 1 1 calc R
C28 C 0.9382(4) 0.4425(3) 0.2847(2) 0.0558(11) Uani 1 1 d .
H28 H 0.9923 0.4606 0.3177 0.067 Uiso 1 1 calc R
C21 C 1.0761(4) -0.1119(3) 0.2677(2) 0.0598(11) Uani 1 1 d .
H21A H 1.1067 -0.1816 0.3103 0.072 Uiso 1 1 calc R
H21B H 1.1458 -0.0894 0.2309 0.072 Uiso 1 1 calc R
C22 C 0.9615(4) -0.1148(3) 0.2173(3) 0.0782(14) Uani 1 1 d .
H22A H 0.8933 -0.1375 0.2543 0.117 Uiso 1 1 calc R
H22B H 0.9857 -0.1632 0.1902 0.117 Uiso 1 1 calc R
H22C H 0.9321 -0.0455 0.1752 0.117 Uiso 1 1 calc R
Cl1 Cl 0.44329(11) 0.29400(9) 0.64820(7) 0.0669(3) Uani 1 1 d .
O9 O 0.4272(4) 0.2385(3) 0.5975(2) 0.1196(14) Uani 1 1 d .
O10 O 0.4438(5) 0.4005(3) 0.6003(3) 0.169(2) Uani 1 1 d .
O11 O 0.5603(4) 0.2473(3) 0.6967(3) 0.1521(19) Uani 1 1 d .
O12 O 0.3450(4) 0.2851(4) 0.7030(3) 0.1509(18) Uani 1 1 d .
O1W O 0.7805(3) 0.0673(3) 0.2735(2) 0.0624(9) Uani 1 1 d D
H1WA H 0.849(2) 0.052(4) 0.298(3) 0.094 Uiso 1 1 d D
H1WB H 0.737(4) 0.097(3) 0.297(3) 0.094 Uiso 1 1 d D
H1WC H 0.777(5) 0.101(4) 0.223(3) 0.094 Uiso 1 1 d .
O2W O 0.7781(3) 0.1674(2) 0.1191(2) 0.0619(8) Uani 1 1 d D
H2WA H 0.788(4) 0.2270(19) 0.110(3) 0.093 Uiso 1 1 d D
H2WB H 0.710(3) 0.179(3) 0.093(3) 0.093 Uiso 1 1 d D

loop_
_atom_site_aniso_label
_atom_site_aniso_U_11
_atom_site_aniso_U_22
_atom_site_aniso_U_33
_atom_site_aniso_U_23
_atom_site_aniso_U_13
_atom_site_aniso_U_12
Cu2 0.0340(2) 0.0419(3) 0.0414(2) -0.0202(2) -0.00301(18) -0.00566(19)
Cu1 0.0379(3) 0.0424(3) 0.0430(3) -0.0221(2) -0.00281(19) -0.0026(2)
N1 0.0420(19) 0.0445(18) 0.0451(17) -0.0207(15) -0.0016(14) -0.0062(15)
N2 0.0413(18) 0.0387(16) 0.0405(16) -0.0195(14) -0.0031(13) -0.0041(14)
N3 0.0346(16) 0.0378(17) 0.0412(16) -0.0161(14) -0.0022(13) 0.0003(13)
N4 0.0373(17) 0.0426(17) 0.0432(16) -0.0174(14) -0.0039(13) -0.0052(14)
O1 0.0390(15) 0.0515(15) 0.0541(15) -0.0301(13) -0.0026(12) 0.0028(12)
O2 0.0339(14) 0.0459(14) 0.0510(14) -0.0287(12) -0.0033(11) 0.0006(11)
O3 0.0509(16) 0.0543(16) 0.0619(16) -0.0349(14) -0.0016(13) 0.0075(13)
O4 0.0418(15) 0.0672(18) 0.0655(17) -0.0414(15) -0.0035(12) -0.0093(13)
O5 0.0357(14) 0.0524(15) 0.0549(15) -0.0330(13) -0.0062(11) -0.0029(11)
O6 0.0371(14) 0.0569(16) 0.0521(15) -0.0312(13) -0.0071(11) -0.0029(12)
O8 0.0653(19) 0.0652(18) 0.0603(17) -0.0435(15) -0.0099(14) 0.0004(15)
O7 0.0361(15) 0.0698(18) 0.0737(18) -0.0471(15) -0.0094(12) 0.0042(13)
C1 0.042(2) 0.037(2) 0.0387(19) -0.0095(16) 0.0037(16) -0.0014(17)
C6 0.041(2) 0.044(2) 0.043(2) -0.0124(18) 0.0024(17) -0.0058(17)
C7 0.043(2) 0.053(2) 0.046(2) -0.0179(19) -0.0009(17) -0.0107(19)
C8 0.048(2) 0.046(2) 0.047(2) -0.0223(18) -0.0015(17) -0.0083(18)
C14 0.043(2) 0.043(2) 0.050(2) -0.0258(18) -0.0043(17) 0.0021(17)
C15 0.037(2) 0.045(2) 0.0407(19) -0.0186(17) -0.0009(16) -0.0046(17)
C20 0.038(2) 0.039(2) 0.0384(19) -0.0126(16) -0.0025(16) -0.0052(17)
C19 0.039(2) 0.045(2) 0.047(2) -0.0225(18) 0.0000(16) -0.0076(17)
C18 0.041(2) 0.063(3) 0.066(3) -0.031(2) -0.0073(19) -0.010(2)
C13 0.048(2) 0.040(2) 0.046(2) -0.0210(18) -0.0057(17) -0.0109(18)
C12 0.055(3) 0.058(3) 0.074(3) -0.040(2) -0.011(2) -0.001(2)
C9 0.046(2) 0.065(3) 0.072(3) -0.036(2) -0.009(2) -0.008(2)
C26 0.039(2) 0.047(2) 0.050(2) -0.0259(18) -0.0046(16) -0.0043(17)
C25 0.035(2) 0.036(2) 0.0409(19) -0.0156(16) -0.0046(15) -0.0053(16)
C27 0.035(2) 0.063(3) 0.075(3) -0.039(2) -0.0111(19) -0.0030(19)
C30 0.040(2) 0.036(2) 0.0357(18) -0.0137(16) -0.0048(15) -0.0062(16)
C29 0.048(2) 0.049(2) 0.051(2) -0.0284(19) -0.0058(18) -0.0041(18)
C31 0.046(2) 0.040(2) 0.047(2) -0.0216(18) -0.0020(17) -0.0060(17)
C32 0.036(2) 0.042(2) 0.044(2) -0.0144(17) 0.0032(16) -0.0055(17)
C37 0.038(2) 0.042(2) 0.047(2) -0.0147(18) 0.0031(17) -0.0066(17)
C33 0.052(3) 0.055(2) 0.065(3) -0.034(2) -0.006(2) 0.004(2)
C38 0.034(2) 0.048(2) 0.044(2) -0.0120(18) -0.0026(16) -0.0086(17)
C39 0.039(2) 0.049(2) 0.042(2) -0.0150(18) 0.0013(16) -0.0172(18)
C44 0.048(2) 0.046(2) 0.0316(18) -0.0139(17) -0.0001(16) -0.0186(18)
C43 0.055(3) 0.051(2) 0.043(2) -0.0213(19) -0.0001(18) -0.014(2)
C40 0.047(2) 0.065(3) 0.045(2) -0.020(2) -0.0037(18) -0.021(2)
C41 0.062(3) 0.073(3) 0.056(2) -0.031(2) -0.013(2) -0.023(2)
C17 0.036(2) 0.073(3) 0.076(3) -0.042(2) -0.009(2) 0.005(2)
C16 0.049(2) 0.056(3) 0.063(2) -0.034(2) -0.0015(19) -0.001(2)
C45 0.037(2) 0.057(3) 0.061(2) -0.027(2) 0.0029(18) -0.0034(19)
C46 0.047(2) 0.068(3) 0.083(3) -0.042(3) 0.004(2) -0.004(2)
C23 0.052(2) 0.065(3) 0.057(2) -0.030(2) -0.0012(19) -0.024(2)
C10 0.064(3) 0.075(3) 0.086(3) -0.052(3) -0.015(2) -0.015(2)
C42 0.072(3) 0.060(3) 0.051(2) -0.030(2) -0.004(2) -0.018(2)
C2 0.048(2) 0.038(2) 0.046(2) -0.0115(18) 0.0026(18) -0.0032(18)
C3 0.048(2) 0.044(2) 0.056(2) -0.0176(19) 0.0084(19) -0.0002(19)
C4 0.041(2) 0.051(2) 0.064(3) -0.013(2) 0.002(2) 0.0038(19)
C5 0.044(2) 0.057(3) 0.054(2) -0.017(2) -0.0073(18) 0.001(2)
C24 0.067(3) 0.087(3) 0.091(3) -0.060(3) 0.007(2) -0.025(3)
C11 0.071(3) 0.073(3) 0.090(3) -0.060(3) -0.010(2) -0.005(2)
C36 0.043(3) 0.079(3) 0.097(3) -0.052(3) -0.010(2) 0.000(2)
C35 0.040(3) 0.086(3) 0.116(4) -0.060(3) -0.007(2) 0.009(2)
C34 0.054(3) 0.069(3) 0.088(3) -0.048(3) 0.002(2) 0.011(2)
C47 0.087(3) 0.061(3) 0.062(3) -0.039(2) -0.002(2) -0.009(2)
C48 0.093(4) 0.096(4) 0.100(4) -0.068(3) -0.010(3) 0.021(3)
C28 0.048(2) 0.064(3) 0.069(3) -0.041(2) -0.015(2) -0.008(2)
C21 0.072(3) 0.053(3) 0.056(2) -0.030(2) 0.002(2) 0.009(2)
C22 0.085(3) 0.071(3) 0.089(3) -0.052(3) -0.019(3) 0.015(3)
Cl1 0.0682(8) 0.0714(8) 0.0693(7) -0.0429(6) 0.0017(6) 0.0067(6)
O9 0.164(4) 0.122(3) 0.092(3) -0.073(2) -0.012(2) 0.008(3)
O10 0.248(6) 0.059(3) 0.175(4) -0.026(3) 0.029(4) 0.000(3)
O11 0.104(3) 0.140(4) 0.241(5) -0.121(4) -0.064(3) 0.028(3)
O12 0.145(4) 0.191(5) 0.125(3) -0.081(3) 0.066(3) -0.003(3)
O1W 0.0467(18) 0.072(2) 0.081(2) -0.0483(19) -0.0095(17) 0.0045(16)
O2W 0.0494(18) 0.0654(19) 0.084(2) -0.0469(18) -0.0128(15) -0.0005(15)

loop_
_atom_type_symbol
_atom_type_description
_atom_type_scat_dispersion_real
_atom_type_scat_dispersion_imag
_atom_type_scat_source
C C 0.0033 0.0016 'International Tables Vol C Tables 4.2.6.8 and 6.1.1.4'
H H 0.0000 0.0000 'International Tables Vol C Tables 4.2.6.8 and 6.1.1.4'
N N 0.0061 0.0033 'International Tables Vol C Tables 4.2.6.8 and 6.1.1.4'
O O 0.0106 0.0060 'International Tables Vol C Tables 4.2.6.8 and 6.1.1.4'
Cl Cl 0.1484 0.1585 'International Tables Vol C Tables 4.2.6.8 and 6.1.1.4'
Cu Cu 0.3201 1.2651 'International Tables Vol C Tables 4.2.6.8 and 6.1.1.4'

loop_
_geom_angle_atom_site_label_1
_geom_angle_atom_site_label_2
_geom_angle_atom_site_label_3
_geom_angle
O5 Cu2 O6 88.65(9)
O5 Cu2 N3 94.04(10)
O6 Cu2 N3 175.39(11)
O5 Cu2 N4 173.19(11)
O6 Cu2 N4 93.60(10)
N3 Cu2 N4 84.16(11)
O1 Cu1 O2 88.90(9)
O1 Cu1 N2 177.50(10)
O2 Cu1 N2 93.60(10)
O1 Cu1 N1 93.32(11)
O2 Cu1 N1 177.78(10)
N2 Cu1 N1 84.19(11)
C7 N1 C8 121.7(3)
C7 N1 Cu1 125.5(2)
C8 N1 Cu1 112.8(2)
C14 N2 C13 121.5(3)
C14 N2 Cu1 125.7(2)
C13 N2 Cu1 112.7(2)
C31 N3 C32 121.5(3)
C31 N3 Cu2 125.5(2)
C32 N3 Cu2 112.9(2)
C38 N4 C37 122.1(3)
C38 N4 Cu2 125.0(2)
C37 N4 Cu2 112.9(2)
C1 O1 Cu1 126.8(2)
C20 O2 Cu1 127.1(2)
C2 O3 C21 119.1(3)
C19 O4 C23 118.2(3)
C25 O5 Cu2 126.7(2)
C44 O6 Cu2 127.6(2)
C43 O8 C47 118.4(3)
C26 O7 C45 117.8(3)
O1 C1 C6 124.9(3)
O1 C1 C2 117.2(3)
C6 C1 C2 117.9(3)
C1 C6 C7 123.4(3)
C1 C6 C5 119.3(3)
C7 C6 C5 117.3(3)
N1 C7 C6 125.8(3)
N1 C7 H7 117.1
C6 C7 H7 117.1
C9 C8 C13 119.1(3)
C9 C8 N1 125.7(3)
C13 C8 N1 115.3(3)
N2 C14 C15 125.7(3)
N2 C14 H14 117.1
C15 C14 H14 117.1
C20 C15 C16 119.8(3)
C20 C15 C14 124.1(3)
C16 C15 C14 116.2(3)
O2 C20 C15 123.7(3)
O2 C20 C19 118.6(3)
C15 C20 C19 117.7(3)
O4 C19 C18 125.0(3)
O4 C19 C20 114.1(3)
C18 C19 C20 120.9(3)
C19 C18 C17 121.2(3)
C19 C18 H18 119.4
C17 C18 H18 119.4
C12 C13 C8 120.2(3)
C12 C13 N2 124.9(3)
C8 C13 N2 114.9(3)
C11 C12 C13 119.8(4)
C11 C12 H12 120.1
C13 C12 H12 120.1
C10 C9 C8 120.3(4)
C10 C9 H9 119.9
C8 C9 H9 119.9
C27 C26 O7 125.5(3)
C27 C26 C25 121.2(3)
O7 C26 C25 113.3(3)
O5 C25 C30 124.9(3)
O5 C25 C26 117.8(3)
C30 C25 C26 117.4(3)
C26 C27 C28 120.9(3)
C26 C27 H27 119.6
C28 C27 H27 119.6
C25 C30 C29 119.6(3)
C25 C30 C31 123.3(3)
C29 C30 C31 117.0(3)
C28 C29 C30 121.0(3)
C28 C29 H29 119.5
C30 C29 H29 119.5
N3 C31 C30 125.3(3)
N3 C31 H31 117.3
C30 C31 H31 117.3
C33 C32 C37 120.2(3)
C33 C32 N3 125.1(3)
C37 C32 N3 114.7(3)
C36 C37 C32 118.7(3)
C36 C37 N4 126.1(3)
C32 C37 N4 115.2(3)
C34 C33 C32 120.0(4)
C34 C33 H33 120.0
C32 C33 H33 120.0
N4 C38 C39 126.0(3)
N4 C38 H38 117.0
C39 C38 H38 117.0
C38 C39 C44 123.3(3)
C38 C39 C40 117.3(3)
C44 C39 C40 119.4(3)
O6 C44 C39 124.3(3)
O6 C44 C43 118.2(3)
C39 C44 C43 117.5(3)
C42 C43 O8 124.8(3)
C42 C43 C44 121.5(4)
O8 C43 C44 113.7(3)
C41 C40 C39 121.0(4)
C41 C40 H40 119.5
C39 C40 H40 119.5
C40 C41 C42 120.7(3)
C40 C41 H41 119.6
C42 C41 H41 119.6
C16 C17 C18 119.2(3)
C16 C17 H17 120.4
C18 C17 H17 120.4
C17 C16 C15 121.2(3)
C17 C16 H16 119.4
C15 C16 H16 119.4
O7 C45 C46 107.8(3)
O7 C45 H45A 110.2
C46 C45 H45A 110.2
O7 C45 H45B 110.2
C46 C45 H45B 110.2
H45A C45 H45B 108.5
C45 C46 H46A 109.5
C45 C46 H46B 109.5
H46A C46 H46B 109.5
C45 C46 H46C 109.5
H46A C46 H46C 109.5
H46B C46 H46C 109.5
O4 C23 C24 108.2(3)
O4 C23 H23A 110.1
C24 C23 H23A 110.1
O4 C23 H23B 110.1
C24 C23 H23B 110.1
H23A C23 H23B 108.4
C9 C10 C11 120.3(4)
C9 C10 H10 119.8
C11 C10 H10 119.8
C43 C42 C41 119.9(4)
C43 C42 H42 120.1
C41 C42 H42 120.1
O3 C2 C3 125.0(3)
O3 C2 C1 113.9(3)
C3 C2 C1 121.1(3)
C2 C3 C4 119.8(4)
C2 C3 H3 120.1
C4 C3 H3 120.1
C5 C4 C3 120.9(4)
C5 C4 H4 119.5
C3 C4 H4 119.5
C4 C5 C6 120.9(4)
C4 C5 H5 119.6
C6 C5 H5 119.6
C23 C24 H24A 109.5
C23 C24 H24B 109.5
H24A C24 H24B 109.5
C23 C24 H24C 109.5
H24A C24 H24C 109.5
H24B C24 H24C 109.5
C12 C11 C10 120.4(4)
C12 C11 H11 119.8
C10 C11 H11 119.8
C35 C36 C37 120.6(4)
C35 C36 H36 119.7
C37 C36 H36 119.7
C34 C35 C36 119.7(4)
C34 C35 H35 120.1
C36 C35 H35 120.1
C33 C34 C35 120.7(4)
C33 C34 H34 119.7
C35 C34 H34 119.7
O8 C47 C48 107.5(3)
O8 C47 H47A 110.2
C48 C47 H47A 110.2
O8 C47 H47B 110.2
C48 C47 H47B 110.2
H47A C47 H47B 108.5
C47 C48 H48A 109.5
C47 C48 H48B 109.5
H48A C48 H48B 109.5
C47 C48 H48C 109.5
H48A C48 H48C 109.5
H48B C48 H48C 109.5
C29 C28 C27 120.0(3)
C29 C28 H28 120.0
C27 C28 H28 120.0
O3 C21 C22 107.9(3)
O3 C21 H21A 110.1
C22 C21 H21A 110.1
O3 C21 H21B 110.1
C22 C21 H21B 110.1
H21A C21 H21B 108.4
C21 C22 H22A 109.5
C21 C22 H22B 109.5
H22A C22 H22B 109.5
C21 C22 H22C 109.5
H22A C22 H22C 109.5
H22B C22 H22C 109.5
O12 Cl1 O10 108.7(3)
O12 Cl1 O9 110.0(3)
O10 Cl1 O9 111.8(3)
O12 Cl1 O11 107.9(3)
O10 Cl1 O11 110.6(3)
O9 Cl1 O11 107.7(2)
H1WA O1W H1WB 104(4)
H1WA O1W H1WC 118(5)
H1WB O1W H1WC 112(5)
H2WA O2W H2WB 100(4)

loop_
_geom_bond_atom_site_label_1
_geom_bond_atom_site_label_2
_geom_bond_distance
Cu2 O5 1.898(2)
Cu2 O6 1.902(2)
Cu2 N3 1.937(3)
Cu2 N4 1.946(3)
Cu1 O1 1.914(2)
Cu1 O2 1.920(2)
Cu1 N2 1.946(3)
Cu1 N1 1.949(3)
N1 C7 1.301(4)
N1 C8 1.422(4)
N2 C14 1.287(4)
N2 C13 1.430(4)
N3 C31 1.300(4)
N3 C32 1.430(4)
N4 C38 1.306(4)
N4 C37 1.417(4)
O1 C1 1.315(4)
O2 C20 1.324(4)
O3 C2 1.364(4)
O3 C21 1.426(4)
O4 C19 1.364(4)
O4 C23 1.431(4)
O5 C25 1.314(4)
O6 C44 1.307(4)
O8 C43 1.376(4)
O8 C47 1.427(4)
O7 C26 1.373(4)
O7 C45 1.418(4)
C1 C6 1.410(5)
C1 C2 1.427(5)
C6 C7 1.418(5)
C6 C5 1.431(5)
C7 H7 0.9300
C8 C9 1.394(5)
C8 C13 1.400(5)
C14 C15 1.433(4)
C14 H14 0.9300
C15 C20 1.411(4)
C15 C16 1.418(5)
C20 C19 1.413(4)
C19 C18 1.374(5)
C18 C17 1.396(5)
C18 H18 0.9300
C13 C12 1.382(5)
C12 C11 1.372(5)
C12 H12 0.9300
C9 C10 1.363(5)
C9 H9 0.9300
C26 C27 1.359(5)
C26 C25 1.426(4)
C25 C30 1.413(4)
C27 C28 1.395(5)
C27 H27 0.9300
C30 C29 1.418(4)
C30 C31 1.424(5)
C29 C28 1.352(5)
C29 H29 0.9300
C31 H31 0.9300
C32 C33 1.378(5)
C32 C37 1.399(5)
C37 C36 1.383(5)
C33 C34 1.369(5)
C33 H33 0.9300
C38 C39 1.416(5)
C38 H38 0.9300
C39 C44 1.418(5)
C39 C40 1.422(4)
C44 C43 1.422(5)
C43 C42 1.374(5)
C40 C41 1.351(5)
C40 H40 0.9300
C41 C42 1.397(5)
C41 H41 0.9300
C17 C16 1.360(5)
C17 H17 0.9300
C16 H16 0.9300
C45 C46 1.504(5)
C45 H45A 0.9700
C45 H45B 0.9700
C46 H46A 0.9600
C46 H46B 0.9600
C46 H46C 0.9600
C23 C24 1.496(5)
C23 H23A 0.9700
C23 H23B 0.9700
C10 C11 1.389(6)
C10 H10 0.9300
C42 H42 0.9300
C2 C3 1.379(5)
C3 C4 1.400(5)
C3 H3 0.9300
C4 C5 1.347(5)
C4 H4 0.9300
C5 H5 0.9300
C24 H24A 0.9600
C24 H24B 0.9600
C24 H24C 0.9600
C11 H11 0.9300
C36 C35 1.382(5)
C36 H36 0.9300
C35 C34 1.373(6)
C35 H35 0.9300
C34 H34 0.9300
C47 C48 1.497(6)
C47 H47A 0.9700
C47 H47B 0.9700
C48 H48A 0.9600
C48 H48B 0.9600
C48 H48C 0.9600
C28 H28 0.9300
C21 C22 1.501(5)
C21 H21A 0.9700
C21 H21B 0.9700
C22 H22A 0.9600
C22 H22B 0.9600
C22 H22C 0.9600
Cl1 O12 1.377(4)
Cl1 O10 1.391(4)
Cl1 O9 1.393(3)
Cl1 O11 1.406(4)
O1W H1WA 0.797(19)
O1W H1WB 0.788(19)
O1W H1WC 0.82(5)
O2W H2WA 0.805(18)
O2W H2WB 0.810(18)

loop_
_geom_hbond_atom_site_label_D
_geom_hbond_atom_site_label_H
_geom_hbond_atom_site_label_A
_geom_hbond_distance_DH
_geom_hbond_distance_HA
_geom_hbond_distance_DA
_geom_hbond_angle_DHA
O1W H1WC O2W 0.82(5) 1.66(5) 2.473(5) 177(5)
O1W H1WA O1 0.797(19) 1.99(3) 2.655(4) 140(4)
O1W H1WA O3 0.797(19) 2.14(3) 2.810(4) 142(4)
O1W H1WB O2 0.788(19) 1.86(3) 2.592(3) 154(5)
O1W H1WB O4 0.788(19) 2.23(4) 2.750(4) 124(4)
O2W H2WA O5 0.805(18) 2.09(3) 2.762(3) 141(5)
O2W H2WA O7 0.805(18) 2.27(3) 2.858(4) 130(4)
O2W H2WB O6 0.810(18) 2.19(3) 2.839(3) 137(4)
O2W H2WB O8 0.810(18) 2.21(3) 2.923(4) 147(4)
